data_4118979
loop_
_publ_author_name
'Xin Feng'
'Zhi Zhou'
'Rong Zhou'
'Qing-Qing Zhou'
'Lin Dong'
'Ying-Chun Chen'

_publ_section_title
;
 Stereodivergence in Amine-Catalyzed Regioselective [4 + 2] Cycloadditions
 of \b-Substituted Cyclic Enones and Polyconjugated Malononitriles
;
_journal_name_full 'Journal of the American Chemical Society'
_journal_page_first 19942
_journal_page_last 19947
_journal_paper_doi 10.1021/ja3106219
_journal_volume 134
_journal_year 2012
_chemical_absolute_configuration ad
_chemical_formula_sum 'C19 H17 Cl N2 O'
_chemical_formula_weight 324.80
_chemical_name_systematic
; 
 ? 
;
_space_group_IT_number 4
_symmetry_cell_setting monoclinic
_symmetry_space_group_name_Hall 'P 2yb'
_symmetry_space_group_name_H-M 'P 1 21 1'
_atom_sites_solution_hydrogens geom
_atom_sites_solution_primary direct
_atom_sites_solution_secondary difmap
_audit_creation_method SHELXL-97
_cell_angle_alpha 90.00
_cell_angle_beta 98.453(3)
_cell_angle_gamma 90.00
_cell_formula_units_Z 4
_cell_length_a 11.230(2)
_cell_length_b 7.1864(14)
_cell_length_c 20.729(4)
_cell_measurement_reflns_used 6211
_cell_measurement_temperature 153(2)
_cell_measurement_theta_max 29.122
_cell_measurement_theta_min 2.498
_cell_volume 1654.7(5)
_computing_cell_refinement 'CrystalClear (Rigaku Inc., 2008)'
_computing_data_collection 'CrystalClear (Rigaku Inc., 2008)'
_computing_data_reduction 'CrystalClear (Rigaku Inc., 2008)'
_computing_structure_refinement 'SHELXL-97 (Sheldrick, 1997)'
_computing_structure_solution 'SHELXS-97 (Sheldrick, 1990)'
_diffrn_ambient_temperature 153(2)
_diffrn_detector_area_resol_mean 28.5714
_diffrn_measured_fraction_theta_full 0.996
_diffrn_measured_fraction_theta_max 0.996
_diffrn_measurement_device_type AFC10/Saturn724+
_diffrn_measurement_method 'phi and omega scans'
_diffrn_radiation_monochromator graphite
_diffrn_radiation_source 'Rotating Anode'
_diffrn_radiation_type MoK\a
_diffrn_radiation_wavelength 0.71073
_diffrn_reflns_av_R_equivalents 0.0249
_diffrn_reflns_av_sigmaI/netI 0.0491
_diffrn_reflns_limit_h_max 15
_diffrn_reflns_limit_h_min -15
_diffrn_reflns_limit_k_max 9
_diffrn_reflns_limit_k_min -9
_diffrn_reflns_limit_l_max 26
_diffrn_reflns_limit_l_min -28
_diffrn_reflns_number 14806
_diffrn_reflns_theta_full 29.12
_diffrn_reflns_theta_max 29.12
_diffrn_reflns_theta_min 2.98
_diffrn_standards_decay_% 0
_diffrn_standards_interval_count 0
_diffrn_standards_interval_time 0
_diffrn_standards_number 0
_exptl_absorpt_coefficient_mu 0.237
_exptl_absorpt_correction_T_max 0.9609
_exptl_absorpt_correction_T_min 0.9061
_exptl_absorpt_correction_type multi-scan
_exptl_crystal_colour Colorless
_exptl_crystal_density_diffrn 1.304
_exptl_crystal_description Block
_exptl_crystal_F_000 680
_exptl_crystal_size_max 0.43
_exptl_crystal_size_mid 0.25
_exptl_crystal_size_min 0.17
_refine_diff_density_max 0.217
_refine_diff_density_min -0.210
_refine_diff_density_rms 0.035
_refine_ls_abs_structure_details 'Flack H D (1983), Acta Cryst. A39, 876-881'
_refine_ls_abs_structure_Flack 0.00(3)
_refine_ls_extinction_method none
_refine_ls_goodness_of_fit_ref 1.002
_refine_ls_hydrogen_treatment constr
_refine_ls_matrix_type full
_refine_ls_number_parameters 417
_refine_ls_number_reflns 8494
_refine_ls_number_restraints 1
_refine_ls_restrained_S_all 1.002
_refine_ls_R_factor_all 0.0499
_refine_ls_R_factor_gt 0.0390
_refine_ls_shift/su_max 0.001
_refine_ls_shift/su_mean 0.000
_refine_ls_structure_factor_coef Fsqd
_refine_ls_weighting_details 'calc w=1/[\s^2^(Fo^2^)+(0.0226P)^2^+0.1060P] where P=(Fo^2^+2Fc^2^)/3'
_refine_ls_weighting_scheme calc
_refine_ls_wR_factor_gt 0.0697
_refine_ls_wR_factor_ref 0.0734
_reflns_number_gt 7010
_reflns_number_total 8494
_reflns_threshold_expression >2sigma(I)
_cod_data_source_file ja3106219_si_002.cif
_cod_data_source_block 6e
_cod_depositor_comments
;
The following automatic conversions were performed:

'_exptl_absorpt_correction_type' value 'multi-scans' was replaced
with the value 'multi-scan' as specified in the replacement file
'src/cod-tools/trunk/data/replacement-values/replacement_values.lst'.

Automatic conversion script
Id: cif_fix_values 5376 2017-05-30 11:51:03Z andrius 
;
_cod_original_cell_volume 1654.8(6)
_cod_database_code 4118979

loop_
_symmetry_equiv_pos_as_xyz
'x, y, z'
'-x, y+1/2, -z'

loop_
_atom_site_label
_atom_site_type_symbol
_atom_site_fract_x
_atom_site_fract_y
_atom_site_fract_z
_atom_site_U_iso_or_equiv
_atom_site_adp_type
_atom_site_occupancy
_atom_site_symmetry_multiplicity
_atom_site_calc_flag
_atom_site_refinement_flags
Cl1 Cl 0.29707(4) 1.01129(6) 0.06107(2) 0.03767(10) Uani 1 1 d .
O1 O 0.87590(12) -0.28495(19) 0.06401(7) 0.0443(3) Uani 1 1 d .
N1 N 0.89390(16) 0.5164(3) 0.21772(8) 0.0528(4) Uani 1 1 d .
N2 N 0.85055(15) -0.0220(3) 0.28584(8) 0.0508(5) Uani 1 1 d .
C1 C 0.38358(14) 0.8114(2) 0.07740(8) 0.0269(4) Uani 1 1 d .
C2 C 0.50167(14) 0.8135(2) 0.06518(8) 0.0292(4) Uani 1 1 d .
H2 H 0.5342 0.9216 0.0480 0.035 Uiso 1 1 calc R
C3 C 0.57121(15) 0.6554(2) 0.07844(8) 0.0300(4) Uani 1 1 d .
H3 H 0.6524 0.6560 0.0705 0.036 Uiso 1 1 calc R
C4 C 0.52438(13) 0.4952(2) 0.10323(7) 0.0246(3) Uani 1 1 d .
C5 C 0.40494(13) 0.4989(3) 0.11470(7) 0.0268(3) Uani 1 1 d .
H5 H 0.3713 0.3911 0.1315 0.032 Uiso 1 1 calc R
C6 C 0.33466(14) 0.6566(2) 0.10213(8) 0.0292(4) Uani 1 1 d .
H6 H 0.2537 0.6577 0.1105 0.035 Uiso 1 1 calc R
C7 C 0.59598(13) 0.3258(2) 0.11804(7) 0.0256(3) Uani 1 1 d .
H7 H 0.5587 0.2256 0.1373 0.031 Uiso 1 1 calc R
C8 C 0.70811(14) 0.3000(2) 0.10702(8) 0.0294(4) Uani 1 1 d .
H8 H 0.7452 0.3971 0.0861 0.035 Uiso 1 1 calc R
C9 C 0.77971(13) 0.1284(2) 0.12537(7) 0.0251(3) Uani 1 1 d .
H9 H 0.7250 0.0346 0.1413 0.030 Uiso 1 1 calc R
C10 C 0.83086(15) 0.0424(3) 0.06686(8) 0.0324(4) Uani 1 1 d .
H10 H 0.7639 0.0142 0.0308 0.039 Uiso 1 1 calc R
C11 C 0.89894(14) -0.1326(3) 0.08798(8) 0.0304(4) Uani 1 1 d .
C12 C 1.00210(14) -0.0968(2) 0.14110(8) 0.0309(4) Uani 1 1 d .
H12A H 1.0780 -0.1361 0.1262 0.037 Uiso 1 1 calc R
H12B H 0.9916 -0.1722 0.1798 0.037 Uiso 1 1 calc R
C13 C 1.01099(14) 0.1093(2) 0.16023(8) 0.0281(4) Uani 1 1 d .
C14 C 1.02091(16) 0.2264(3) 0.09894(9) 0.0365(4) Uani 1 1 d .
H14A H 1.0136 0.3600 0.1093 0.044 Uiso 1 1 calc R
H14B H 1.1010 0.2065 0.0855 0.044 Uiso 1 1 calc R
C15 C 0.92233(16) 0.1736(3) 0.04231(9) 0.0399(5) Uani 1 1 d .
H15A H 0.8809 0.2874 0.0238 0.048 Uiso 1 1 calc R
H15B H 0.9592 0.1115 0.0075 0.048 Uiso 1 1 calc R
C16 C 0.88868(14) 0.1654(2) 0.18279(8) 0.0250(3) Uani 1 1 d .
C17 C 0.89212(15) 0.3651(3) 0.20264(8) 0.0335(4) Uani 1 1 d .
C18 C 0.86817(15) 0.0596(2) 0.24108(8) 0.0322(4) Uani 1 1 d .
C19 C 1.11645(16) 0.1427(3) 0.21362(10) 0.0430(5) Uani 1 1 d .
H19A H 1.1059 0.0687 0.2521 0.052 Uiso 1 1 calc R
H19B H 1.1203 0.2750 0.2252 0.052 Uiso 1 1 calc R
H19C H 1.1913 0.1059 0.1981 0.052 Uiso 1 1 calc R
Cl1' Cl -0.09999(5) 0.89641(9) 0.63372(3) 0.05598(15) Uani 1 1 d .
O1' O 0.45179(15) 1.1499(2) 0.23452(7) 0.0603(4) Uani 1 1 d .
N1' N 0.44487(17) 0.4717(2) 0.44133(8) 0.0501(5) Uani 1 1 d .
N2' N 0.26766(14) 0.5427(3) 0.24478(8) 0.0487(4) Uani 1 1 d .
C1' C -0.01517(16) 0.8954(3) 0.56981(9) 0.0371(4) Uani 1 1 d .
C2' C 0.10882(16) 0.8924(3) 0.58384(9) 0.0399(4) Uani 1 1 d .
H2' H 0.1473 0.8905 0.6278 0.048 Uiso 1 1 calc R
C3' C 0.17631(16) 0.8921(3) 0.53321(8) 0.0385(4) Uani 1 1 d .
H3' H 0.2617 0.8892 0.5427 0.046 Uiso 1 1 calc R
C4' C 0.12113(16) 0.8959(3) 0.46856(8) 0.0330(4) Uani 1 1 d .
C5' C -0.00424(16) 0.8985(3) 0.45642(9) 0.0386(4) Uani 1 1 d .
H5' H -0.0437 0.8998 0.4126 0.046 Uiso 1 1 calc R
C6' C -0.07267(16) 0.8991(3) 0.50694(9) 0.0406(4) Uani 1 1 d .
H6' H -0.1581 0.9021 0.4980 0.049 Uiso 1 1 calc R
C7' C 0.18879(16) 0.8938(3) 0.41316(8) 0.0349(4) Uani 1 1 d .
H7' H 0.1414 0.8919 0.3712 0.042 Uiso 1 1 calc R
C8' C 0.30664(16) 0.8941(3) 0.41354(8) 0.0342(4) Uani 1 1 d .
H8' H 0.3584 0.8992 0.4541 0.041 Uiso 1 1 calc R
C9' C 0.36067(16) 0.8867(3) 0.35175(8) 0.0330(4) Uani 1 1 d .
H9' H 0.2928 0.9056 0.3153 0.040 Uiso 1 1 calc R
C10' C 0.45333(19) 1.0396(3) 0.34455(9) 0.0420(5) Uani 1 1 d .
H10' H 0.4200 1.1644 0.3535 0.050 Uiso 1 1 calc R
C11' C 0.47702(17) 1.0291(3) 0.27482(9) 0.0396(4) Uani 1 1 d .
C12' C 0.53215(15) 0.8469(3) 0.25938(8) 0.0341(4) Uani 1 1 d .
H12C H 0.6119 0.8700 0.2459 0.041 Uiso 1 1 calc R
H12D H 0.4803 0.7865 0.2225 0.041 Uiso 1 1 calc R
C13' C 0.54685(15) 0.7165(3) 0.31871(8) 0.0317(4) Uani 1 1 d .
C14' C 0.62476(18) 0.8147(3) 0.37569(9) 0.0463(5) Uani 1 1 d .
H14C H 0.7073 0.8314 0.3651 0.056 Uiso 1 1 calc R
H14D H 0.6299 0.7361 0.4152 0.056 Uiso 1 1 calc R
C15' C 0.57209(19) 1.0055(3) 0.38955(9) 0.0503(5) Uani 1 1 d .
H15C H 0.5581 1.0107 0.4356 0.060 Uiso 1 1 calc R
H15D H 0.6304 1.1044 0.3828 0.060 Uiso 1 1 calc R
C16' C 0.41894(16) 0.6897(2) 0.33908(8) 0.0286(4) Uani 1 1 d .
C17' C 0.43056(17) 0.5678(2) 0.39745(8) 0.0346(4) Uani 1 1 d .
C18' C 0.33602(16) 0.5978(3) 0.28711(8) 0.0320(4) Uani 1 1 d .
C19' C 0.60134(17) 0.5319(3) 0.30162(10) 0.0467(5) Uani 1 1 d .
H19D H 0.6798 0.5545 0.2877 0.056 Uiso 1 1 calc R
H19E H 0.5476 0.4718 0.2662 0.056 Uiso 1 1 calc R
H19F H 0.6117 0.4507 0.3400 0.056 Uiso 1 1 calc R

loop_
_atom_site_aniso_label
_atom_site_aniso_U_11
_atom_site_aniso_U_22
_atom_site_aniso_U_33
_atom_site_aniso_U_23
_atom_site_aniso_U_13
_atom_site_aniso_U_12
Cl1 0.0368(2) 0.0336(2) 0.0430(2) 0.0031(2) 0.00719(18) 0.0130(2)
O1 0.0393(8) 0.0416(8) 0.0543(9) -0.0192(7) 0.0143(6) -0.0044(6)
N1 0.0634(11) 0.0355(9) 0.0595(11) -0.0073(10) 0.0086(9) 0.0065(10)
N2 0.0495(10) 0.0632(13) 0.0388(9) 0.0132(9) 0.0036(7) -0.0097(9)
C1 0.0263(8) 0.0300(9) 0.0238(8) -0.0011(7) 0.0015(6) 0.0073(7)
C2 0.0310(9) 0.0287(9) 0.0283(9) 0.0010(7) 0.0056(7) 0.0018(7)
C3 0.0231(8) 0.0356(10) 0.0320(9) -0.0007(8) 0.0067(7) 0.0040(7)
C4 0.0241(8) 0.0288(8) 0.0208(7) -0.0013(7) 0.0028(6) 0.0022(7)
C5 0.0245(8) 0.0303(9) 0.0268(8) 0.0019(8) 0.0073(6) 0.0012(7)
C6 0.0221(8) 0.0362(9) 0.0298(9) 0.0004(8) 0.0052(6) 0.0054(7)
C7 0.0249(8) 0.0283(9) 0.0240(8) 0.0001(7) 0.0049(6) 0.0020(7)
C8 0.0263(8) 0.0332(9) 0.0296(9) 0.0072(7) 0.0073(7) 0.0049(7)
C9 0.0217(8) 0.0289(8) 0.0254(8) 0.0031(7) 0.0058(6) 0.0037(7)
C10 0.0272(8) 0.0438(11) 0.0266(8) 0.0010(8) 0.0056(6) 0.0071(8)
C11 0.0263(8) 0.0352(10) 0.0324(9) -0.0045(8) 0.0130(6) 0.0003(8)
C12 0.0259(8) 0.0251(9) 0.0417(10) -0.0010(8) 0.0054(7) 0.0045(7)
C13 0.0195(8) 0.0273(9) 0.0377(10) 0.0005(7) 0.0046(7) 0.0007(7)
C14 0.0319(10) 0.0316(10) 0.0506(11) 0.0033(9) 0.0208(8) 0.0002(8)
C15 0.0371(10) 0.0501(13) 0.0360(10) 0.0118(9) 0.0173(8) 0.0124(9)
C16 0.0233(8) 0.0244(8) 0.0278(8) 0.0017(7) 0.0056(6) 0.0021(6)
C17 0.0333(9) 0.0318(10) 0.0357(10) -0.0006(8) 0.0064(7) 0.0043(8)
C18 0.0288(9) 0.0382(11) 0.0287(9) 0.0014(8) 0.0009(7) -0.0030(7)
C19 0.0244(9) 0.0444(11) 0.0581(13) -0.0053(10) -0.0005(8) -0.0016(8)
Cl1' 0.0473(3) 0.0784(4) 0.0454(3) 0.0032(3) 0.0173(2) 0.0016(3)
O1' 0.0895(12) 0.0478(9) 0.0457(9) 0.0222(8) 0.0169(8) 0.0015(8)
N1' 0.0762(13) 0.0398(10) 0.0356(9) 0.0072(8) 0.0123(8) 0.0029(9)
N2' 0.0462(10) 0.0617(12) 0.0394(9) -0.0090(9) 0.0104(7) -0.0227(9)
C1' 0.0388(10) 0.0363(10) 0.0372(10) 0.0023(9) 0.0085(8) 0.0017(9)
C2' 0.0394(10) 0.0490(12) 0.0304(9) 0.0000(9) 0.0023(7) -0.0015(10)
C3' 0.0332(9) 0.0464(11) 0.0347(10) 0.0009(9) 0.0013(7) -0.0009(9)
C4' 0.0406(10) 0.0270(9) 0.0309(9) 0.0007(8) 0.0040(7) 0.0007(8)
C5' 0.0387(10) 0.0412(11) 0.0333(10) -0.0002(9) -0.0034(7) 0.0014(9)
C6' 0.0336(9) 0.0433(11) 0.0437(11) 0.0013(10) 0.0015(8) 0.0009(9)
C7' 0.0479(11) 0.0306(9) 0.0256(9) 0.0037(8) 0.0032(7) 0.0036(9)
C8' 0.0471(10) 0.0303(9) 0.0249(9) -0.0022(8) 0.0048(7) 0.0006(9)
C9' 0.0441(10) 0.0286(9) 0.0263(8) -0.0013(8) 0.0054(7) 0.0000(8)
C10' 0.0688(13) 0.0263(10) 0.0323(10) -0.0003(8) 0.0118(9) -0.0089(10)
C11' 0.0504(11) 0.0360(10) 0.0324(9) 0.0055(9) 0.0060(8) -0.0130(10)
C12' 0.0324(9) 0.0426(11) 0.0273(9) 0.0011(8) 0.0041(7) -0.0127(8)
C13' 0.0298(9) 0.0367(10) 0.0282(9) 0.0022(8) 0.0028(7) -0.0053(8)
C14' 0.0458(12) 0.0569(14) 0.0318(10) 0.0070(9) -0.0085(8) -0.0193(10)
C15' 0.0692(14) 0.0512(12) 0.0298(10) -0.0057(10) 0.0046(9) -0.0336(12)
C16' 0.0354(9) 0.0289(9) 0.0214(8) 0.0001(7) 0.0037(6) -0.0048(7)
C17' 0.0490(11) 0.0282(9) 0.0277(9) -0.0008(8) 0.0092(8) -0.0014(8)
C18' 0.0341(9) 0.0333(9) 0.0307(9) -0.0029(8) 0.0117(7) -0.0088(8)
C19' 0.0409(11) 0.0494(12) 0.0511(12) 0.0031(11) 0.0111(9) 0.0041(10)

loop_
_atom_type_symbol
_atom_type_description
_atom_type_scat_dispersion_real
_atom_type_scat_dispersion_imag
_atom_type_scat_source
C C 0.0033 0.0016 'International Tables Vol C Tables 4.2.6.8 and 6.1.1.4'
H H 0.0000 0.0000 'International Tables Vol C Tables 4.2.6.8 and 6.1.1.4'
N N 0.0061 0.0033 'International Tables Vol C Tables 4.2.6.8 and 6.1.1.4'
O O 0.0106 0.0060 'International Tables Vol C Tables 4.2.6.8 and 6.1.1.4'
Cl Cl 0.1484 0.1585 'International Tables Vol C Tables 4.2.6.8 and 6.1.1.4'

loop_
_geom_angle_atom_site_label_1
_geom_angle_atom_site_label_2
_geom_angle_atom_site_label_3
_geom_angle
C6 C1 C2 121.54(15)
C6 C1 Cl1 119.95(12)
C2 C1 Cl1 118.51(13)
C3 C2 C1 118.81(16)
C3 C2 H2 120.6
C1 C2 H2 120.6
C2 C3 C4 121.25(15)
C2 C3 H3 119.4
C4 C3 H3 119.4
C3 C4 C5 118.08(15)
C3 C4 C7 122.52(14)
C5 C4 C7 119.40(15)
C6 C5 C4 121.27(16)
C6 C5 H5 119.4
C4 C5 H5 119.4
C1 C6 C5 119.05(14)
C1 C6 H6 120.5
C5 C6 H6 120.5
C8 C7 C4 125.86(15)
C8 C7 H7 117.1
C4 C7 H7 117.1
C7 C8 C9 124.22(16)
C7 C8 H8 117.9
C9 C8 H8 117.9
C8 C9 C10 112.29(13)
C8 C9 C16 112.16(13)
C10 C9 C16 108.58(12)
C8 C9 H9 107.9
C10 C9 H9 107.9
C16 C9 H9 107.9
C11 C10 C15 105.90(13)
C11 C10 C9 109.73(13)
C15 C10 C9 111.03(15)
C11 C10 H10 110.0
C15 C10 H10 110.0
C9 C10 H10 110.0
O1 C11 C12 123.42(17)
O1 C11 C10 124.51(16)
C12 C11 C10 112.04(15)
C11 C12 C13 111.73(14)
C11 C12 H12A 109.3
C13 C12 H12A 109.3
C11 C12 H12B 109.3
C13 C12 H12B 109.3
H12A C12 H12B 107.9
C19 C13 C12 110.85(14)
C19 C13 C14 111.84(15)
C12 C13 C14 108.90(15)
C19 C13 C16 111.49(15)
C12 C13 C16 107.40(13)
C14 C13 C16 106.16(13)
C15 C14 C13 111.32(14)
C15 C14 H14A 109.4
C13 C14 H14A 109.4
C15 C14 H14B 109.4
C13 C14 H14B 109.4
H14A C14 H14B 108.0
C10 C15 C14 109.88(14)
C10 C15 H15A 109.7
C14 C15 H15A 109.7
C10 C15 H15B 109.7
C14 C15 H15B 109.7
H15A C15 H15B 108.2
C18 C16 C17 105.72(14)
C18 C16 C13 111.18(13)
C17 C16 C13 109.96(13)
C18 C16 C9 109.24(13)
C17 C16 C9 110.57(13)
C13 C16 C9 110.09(12)
N1 C17 C16 179.5(2)
N2 C18 C16 179.00(19)
C13 C19 H19A 109.5
C13 C19 H19B 109.5
H19A C19 H19B 109.5
C13 C19 H19C 109.5
H19A C19 H19C 109.5
H19B C19 H19C 109.5
C6' C1' C2' 121.44(17)
C6' C1' Cl1' 119.38(14)
C2' C1' Cl1' 119.17(14)
C1' C2' C3' 119.28(17)
C1' C2' H2' 120.4
C3' C2' H2' 120.4
C2' C3' C4' 121.00(17)
C2' C3' H3' 119.5
C4' C3' H3' 119.5
C3' C4' C5' 117.98(16)
C3' C4' C7' 123.02(16)
C5' C4' C7' 118.99(16)
C6' C5' C4' 121.40(17)
C6' C5' H5' 119.3
C4' C5' H5' 119.3
C1' C6' C5' 118.90(17)
C1' C6' H6' 120.5
C5' C6' H6' 120.5
C8' C7' C4' 128.93(16)
C8' C7' H7' 115.5
C4' C7' H7' 115.5
C7' C8' C9' 121.75(16)
C7' C8' H8' 119.1
C9' C8' H8' 119.1
C8' C9' C10' 115.05(15)
C8' C9' C16' 113.56(14)
C10' C9' C16' 108.56(14)
C8' C9' H9' 106.3
C10' C9' H9' 106.3
C16' C9' H9' 106.3
C11' C10' C15' 108.37(17)
C11' C10' C9' 105.93(15)
C15' C10' C9' 111.61(16)
C11' C10' H10' 110.3
C15' C10' H10' 110.3
C9' C10' H10' 110.3
O1' C11' C12' 122.71(17)
O1' C11' C10' 124.69(19)
C12' C11' C10' 112.57(16)
C11' C12' C13' 111.11(15)
C11' C12' H12C 109.4
C13' C12' H12C 109.4
C11' C12' H12D 109.4
C13' C12' H12D 109.4
H12C C12' H12D 108.0
C19' C13' C14' 112.09(16)
C19' C13' C12' 110.15(15)
C14' C13' C12' 108.52(15)
C19' C13' C16' 111.76(14)
C14' C13' C16' 106.90(15)
C12' C13' C16' 107.22(13)
C13' C14' C15' 111.26(16)
C13' C14' H14C 109.4
C15' C14' H14C 109.4
C13' C14' H14D 109.4
C15' C14' H14D 109.4
H14C C14' H14D 108.0
C10' C15' C14' 110.72(15)
C10' C15' H15C 109.5
C14' C15' H15C 109.5
C10' C15' H15D 109.5
C14' C15' H15D 109.5
H15C C15' H15D 108.1
C18' C16' C17' 107.61(14)
C18' C16' C13' 111.35(13)
C17' C16' C13' 108.55(14)
C18' C16' C9' 106.69(14)
C17' C16' C9' 112.21(14)
C13' C16' C9' 110.42(13)
N1' C17' C16' 176.5(2)
N2' C18' C16' 173.5(2)
C13' C19' H19D 109.5
C13' C19' H19E 109.5
H19D C19' H19E 109.5
C13' C19' H19F 109.5
H19D C19' H19F 109.5
H19E C19' H19F 109.5

loop_
_geom_bond_atom_site_label_1
_geom_bond_atom_site_label_2
_geom_bond_distance
Cl1 C1 1.7393(16)
O1 C11 1.214(2)
N1 C17 1.131(2)
N2 C18 1.139(2)
C1 C6 1.373(2)
C1 C2 1.386(2)
C2 C3 1.383(2)
C2 H2 0.9500
C3 C4 1.395(2)
C3 H3 0.9500
C4 C5 1.397(2)
C4 C7 1.466(2)
C5 C6 1.383(2)
C5 H5 0.9500
C6 H6 0.9500
C7 C8 1.326(2)
C7 H7 0.9500
C8 C9 1.491(2)
C8 H8 0.9500
C9 C10 1.545(2)
C9 C16 1.599(2)
C9 H9 1.0000
C10 C11 1.503(3)
C10 C15 1.535(2)
C10 H10 1.0000
C11 C12 1.499(2)
C12 C13 1.533(2)
C12 H12A 0.9900
C12 H12B 0.9900
C13 C19 1.516(2)
C13 C14 1.541(2)
C13 C16 1.567(2)
C14 C15 1.538(3)
C14 H14A 0.9900
C14 H14B 0.9900
C15 H15A 0.9900
C15 H15B 0.9900
C16 C18 1.474(2)
C16 C17 1.492(2)
C19 H19A 0.9800
C19 H19B 0.9800
C19 H19C 0.9800
Cl1' C1' 1.7417(18)
O1' C11' 1.209(2)
N1' C17' 1.135(2)
N2' C18' 1.148(2)
C1' C6' 1.367(2)
C1' C2' 1.380(2)
C2' C3' 1.382(2)
C2' H2' 0.9500
C3' C4' 1.392(2)
C3' H3' 0.9500
C4' C5' 1.393(2)
C4' C7' 1.467(2)
C5' C6' 1.387(2)
C5' H5' 0.9500
C6' H6' 0.9500
C7' C8' 1.322(2)
C7' H7' 0.9500
C8' C9' 1.497(2)
C8' H8' 0.9500
C9' C10' 1.536(3)
C9' C16' 1.598(2)
C9' H9' 1.0000
C10' C11' 1.509(2)
C10' C15' 1.531(3)
C10' H10' 1.0000
C11' C12' 1.502(3)
C12' C13' 1.536(2)
C12' H12C 0.9900
C12' H12D 0.9900
C13' C19' 1.524(3)
C13' C14' 1.535(2)
C13' C16' 1.568(2)
C14' C15' 1.537(3)
C14' H14C 0.9900
C14' H14D 0.9900
C15' H15C 0.9900
C15' H15D 0.9900
C16' C18' 1.473(2)
C16' C17' 1.484(2)
C19' H19D 0.9800
C19' H19E 0.9800
C19' H19F 0.9800

loop_
_geom_torsion_atom_site_label_1
_geom_torsion_atom_site_label_2
_geom_torsion_atom_site_label_3
_geom_torsion_atom_site_label_4
_geom_torsion
C6 C1 C2 C3 -0.1(2)
Cl1 C1 C2 C3 179.60(13)
C1 C2 C3 C4 0.5(2)
C2 C3 C4 C5 -0.3(2)
C2 C3 C4 C7 -179.72(15)
C3 C4 C5 C6 -0.2(2)
C7 C4 C5 C6 179.23(15)
C2 C1 C6 C5 -0.4(2)
Cl1 C1 C6 C5 179.91(12)
C4 C5 C6 C1 0.5(2)
C3 C4 C7 C8 -3.7(3)
C5 C4 C7 C8 176.88(16)
C4 C7 C8 C9 177.31(15)
C7 C8 C9 C10 126.05(18)
C7 C8 C9 C16 -111.35(18)
C8 C9 C10 C11 -178.40(14)
C16 C9 C10 C11 57.00(18)
C8 C9 C10 C15 64.88(17)
C16 C9 C10 C15 -59.73(17)
C15 C10 C11 O1 -118.29(18)
C9 C10 C11 O1 121.81(17)
C15 C10 C11 C12 59.86(18)
C9 C10 C11 C12 -60.04(18)
O1 C11 C12 C13 178.38(16)
C10 C11 C12 C13 0.2(2)
C11 C12 C13 C19 -179.56(14)
C11 C12 C13 C14 -56.12(18)
C11 C12 C13 C16 58.43(18)
C19 C13 C14 C15 172.92(15)
C12 C13 C14 C15 50.07(18)
C16 C13 C14 C15 -65.28(18)
C11 C10 C15 C14 -64.63(18)
C9 C10 C15 C14 54.42(18)
C13 C14 C15 C10 9.1(2)
C19 C13 C16 C18 -58.79(19)
C12 C13 C16 C18 62.82(18)
C14 C13 C16 C18 179.19(14)
C19 C13 C16 C17 57.94(18)
C12 C13 C16 C17 179.55(14)
C14 C13 C16 C17 -64.08(17)
C19 C13 C16 C9 180.00(15)
C12 C13 C16 C9 -58.39(17)
C14 C13 C16 C9 57.98(17)
C8 C9 C16 C18 114.90(15)
C10 C9 C16 C18 -120.42(15)
C8 C9 C16 C17 -1.05(18)
C10 C9 C16 C17 123.63(15)
C8 C9 C16 C13 -122.75(14)
C10 C9 C16 C13 1.93(18)
C18 C16 C17 N1 -68(24)
C13 C16 C17 N1 172(100)
C9 C16 C17 N1 50(24)
C17 C16 C18 N2 90(11)
C13 C16 C18 N2 -150(11)
C9 C16 C18 N2 -29(11)
C6' C1' C2' C3' -0.4(3)
Cl1' C1' C2' C3' -179.83(16)
C1' C2' C3' C4' 0.4(3)
C2' C3' C4' C5' -0.5(3)
C2' C3' C4' C7' -179.36(18)
C3' C4' C5' C6' 0.6(3)
C7' C4' C5' C6' 179.52(18)
C2' C1' C6' C5' 0.5(3)
Cl1' C1' C6' C5' 179.93(16)
C4' C5' C6' C1' -0.6(3)
C3' C4' C7' C8' -2.3(3)
C5' C4' C7' C8' 178.83(19)
C4' C7' C8' C9' 178.36(17)
C7' C8' C9' C10' 127.6(2)
C7' C8' C9' C16' -106.5(2)
C8' C9' C10' C11' -169.18(16)
C16' C9' C10' C11' 62.33(18)
C8' C9' C10' C15' 73.1(2)
C16' C9' C10' C15' -55.42(19)
C15' C10' C11' O1' -125.3(2)
C9' C10' C11' O1' 114.8(2)
C15' C10' C11' C12' 56.8(2)
C9' C10' C11' C12' -63.1(2)
O1' C11' C12' C13' -176.42(17)
C10' C11' C12' C13' 1.5(2)
C11' C12' C13' C19' 179.25(15)
C11' C12' C13' C14' -57.69(19)
C11' C12' C13' C16' 57.45(18)
C19' C13' C14' C15' 176.72(15)
C12' C13' C14' C15' 54.8(2)
C16' C13' C14' C15' -60.50(19)
C11' C10' C15' C14' -58.6(2)
C9' C10' C15' C14' 57.6(2)
C13' C14' C15' C10' 2.7(2)
C19' C13' C16' C18' -57.67(19)
C14' C13' C16' C18' 179.35(15)
C12' C13' C16' C18' 63.13(18)
C19' C13' C16' C17' 60.61(18)
C14' C13' C16' C17' -62.37(17)
C12' C13' C16' C17' -178.59(14)
C19' C13' C16' C9' -176.00(14)
C14' C13' C16' C9' 61.02(17)
C12' C13' C16' C9' -55.20(17)
C8' C9' C16' C18' 105.52(16)
C10' C9' C16' C18' -125.15(15)
C8' C9' C16' C17' -12.1(2)
C10' C9' C16' C17' 117.23(16)
C8' C9' C16' C13' -133.34(15)
C10' C9' C16' C13' -4.01(17)
C18' C16' C17' N1' 102(3)
C13' C16' C17' N1' -19(3)
C9' C16' C17' N1' -141(3)
C17' C16' C18' N2' 145.1(16)
C13' C16' C18' N2' -96.1(16)
C9' C16' C18' N2' 24.5(16)
